data_7109260
loop_
_publ_author_name
'Patrick Larpent'
'Abdelaziz Jouaiti'
'Nathalie Kyritsakasa'
'Mir Wais Hosseini'

_publ_section_title
;
 Molecular tectonics: homochiral 3D cuboid coordination networks based on
 enantiomerically pure organic tectons and ZnSiF6
;
_journal_name_full Chem.Commun.
_journal_page_first 4468
_journal_paper_doi 10.1039/c3cc41140k
_journal_volume 49
_journal_year 2013
_chemical_absolute_configuration rm
_chemical_formula_moiety 'C22 H24 N2 O4'
_chemical_formula_sum 'C22 H24 N2 O4'
_chemical_formula_weight 380.43
_chemical_name_systematic
;
?
;
_space_group_IT_number 4
_symmetry_cell_setting monoclinic
_symmetry_space_group_name_Hall 'P 2yb'
_symmetry_space_group_name_H-M 'P 1 21 1'
_atom_sites_solution_hydrogens geom
_atom_sites_solution_primary direct
_atom_sites_solution_secondary difmap
_audit_creation_method SHELXL-97
_cell_angle_alpha 90.00
_cell_angle_beta 104.9420(10)
_cell_angle_gamma 90.00
_cell_formula_units_Z 2
_cell_length_a 10.9710(7)
_cell_length_b 7.7678(4)
_cell_length_c 11.9253(8)
_cell_measurement_reflns_used 2946
_cell_measurement_temperature 173(2)
_cell_measurement_theta_max 30.02
_cell_measurement_theta_min 2.93
_cell_volume 981.92(10)
_computing_cell_refinement 'Bruker SMART'
_computing_data_collection 'Bruker SMART'
_computing_data_reduction 'Bruker SAINT'
_computing_molecular_graphics 'Bruker SHELXTL'
_computing_publication_material 'Bruker SHELXTL'
_computing_structure_refinement 'SHELXL-97 (Sheldrick, 1997)'
_computing_structure_solution 'SHELXS-97 (Sheldrick, 1990)'
_diffrn_ambient_temperature 173(2)
_diffrn_measured_fraction_theta_full 0.961
_diffrn_measured_fraction_theta_max 0.961
_diffrn_measurement_device_type 'CCD area detector'
_diffrn_measurement_method 'phi and omega scans'
_diffrn_radiation_monochromator graphite
_diffrn_radiation_source 'fine-focus sealed tube'
_diffrn_radiation_type MoK\a
_diffrn_radiation_wavelength 0.71073
_diffrn_reflns_av_R_equivalents 0.0177
_diffrn_reflns_av_sigmaI/netI 0.0293
_diffrn_reflns_limit_h_max 15
_diffrn_reflns_limit_h_min -15
_diffrn_reflns_limit_k_max 5
_diffrn_reflns_limit_k_min -9
_diffrn_reflns_limit_l_max 16
_diffrn_reflns_limit_l_min -16
_diffrn_reflns_number 8330
_diffrn_reflns_theta_full 30.06
_diffrn_reflns_theta_max 30.06
_diffrn_reflns_theta_min 2.25
_exptl_absorpt_coefficient_mu 0.089
_exptl_absorpt_correction_T_max 0.9964
_exptl_absorpt_correction_T_min 0.9938
_exptl_absorpt_correction_type multi-scan
_exptl_absorpt_process_details sadabs
_exptl_crystal_colour colorless
_exptl_crystal_density_diffrn 1.287
_exptl_crystal_density_meas ?
_exptl_crystal_density_method 'not measured'
_exptl_crystal_description prism
_exptl_crystal_F_000 404
_exptl_crystal_size_max 0.07
_exptl_crystal_size_mid 0.05
_exptl_crystal_size_min 0.04
_refine_diff_density_max 0.366
_refine_diff_density_min -0.158
_refine_diff_density_rms 0.041
_refine_ls_abs_structure_details 'Flack H D (1983), Acta Cryst. A39, 876-881'
_refine_ls_abs_structure_Flack -0.3(9)
_refine_ls_extinction_method none
_refine_ls_goodness_of_fit_ref 1.000
_refine_ls_hydrogen_treatment constr
_refine_ls_matrix_type full
_refine_ls_number_parameters 257
_refine_ls_number_reflns 4560
_refine_ls_number_restraints 1
_refine_ls_restrained_S_all 1.000
_refine_ls_R_factor_all 0.0475
_refine_ls_R_factor_gt 0.0406
_refine_ls_shift/su_max 0.001
_refine_ls_shift/su_mean 0.000
_refine_ls_structure_factor_coef Fsqd
_refine_ls_weighting_details 'calc w=1/[\s^2^(Fo^2^)+(0.0851P)^2^+0.0078P] where P=(Fo^2^+2Fc^2^)/3'
_refine_ls_weighting_scheme calc
_refine_ls_wR_factor_gt 0.1151
_refine_ls_wR_factor_ref 0.1209
_reflns_number_gt 4030
_reflns_number_total 4560
_reflns_threshold_expression >2sigma(I)
_cod_data_source_file c3cc41140k.txt
_cod_data_source_block e2532a
_cod_depositor_comments
;
The following automatic conversions were performed:

'_exptl_crystal_density_meas' value 'none' was changed to '?' - the
value is perceived as not measured.

Automatic conversion script
Id: cif_fix_values 3008 2015-01-20 13:52:24Z robertas 
;
_cod_original_sg_symbol_H-M P2(1)
_cod_database_code 7109260

loop_
_symmetry_equiv_pos_as_xyz
'x, y, z'
'-x, y+1/2, -z'

loop_
_atom_site_label
_atom_site_type_symbol
_atom_site_fract_x
_atom_site_fract_y
_atom_site_fract_z
_atom_site_U_iso_or_equiv
_atom_site_adp_type
_atom_site_occupancy
_atom_site_symmetry_multiplicity
_atom_site_calc_flag
_atom_site_refinement_flags
C1 C 0.83986(13) 0.5986(2) 0.42641(12) 0.0227(3) Uani 1 1 d .
C2 C 0.76470(13) 0.5912(2) 0.50474(13) 0.0239(3) Uani 1 1 d .
H2 H 0.6756 0.5891 0.4754 0.029 Uiso 1 1 calc R
C3 C 0.81617(13) 0.5869(2) 0.62425(12) 0.0228(3) Uani 1 1 d .
C4 C 0.94790(13) 0.5883(2) 0.66947(12) 0.0233(3) Uani 1 1 d .
C5 C 1.02309(13) 0.6013(3) 0.59089(13) 0.0265(3) Uani 1 1 d .
H5 H 1.1122 0.6063 0.6201 0.032 Uiso 1 1 calc R
C6 C 0.97136(13) 0.6070(2) 0.47160(12) 0.0249(3) Uani 1 1 d .
C7 C 0.78026(13) 0.5877(2) 0.29965(12) 0.0228(3) Uani 1 1 d .
C8 C 0.66447(14) 0.6674(2) 0.25056(13) 0.0264(3) Uani 1 1 d .
H8 H 0.6259 0.7378 0.2968 0.032 Uiso 1 1 calc R
C9 C 0.60654(15) 0.6428(3) 0.13376(14) 0.0331(4) Uani 1 1 d .
H9 H 0.5277 0.6974 0.1022 0.040 Uiso 1 1 calc R
N1 N 0.65538(14) 0.5465(2) 0.06277(12) 0.0346(4) Uani 1 1 d .
C10 C 0.76748(15) 0.4741(3) 0.10993(13) 0.0327(4) Uani 1 1 d .
H10 H 0.8048 0.4073 0.0609 0.039 Uiso 1 1 calc R
C11 C 0.83270(14) 0.4899(2) 0.22539(13) 0.0268(3) Uani 1 1 d .
H11 H 0.9121 0.4350 0.2538 0.032 Uiso 1 1 calc R
C13 C 1.01118(13) 0.5749(2) 0.79495(12) 0.0242(3) Uani 1 1 d .
C14 C 0.96442(14) 0.6512(3) 0.88178(13) 0.0284(3) Uani 1 1 d .
H14 H 0.8868 0.7122 0.8619 0.034 Uiso 1 1 calc R
C15 C 1.03196(16) 0.6373(3) 0.99675(14) 0.0336(4) Uani 1 1 d .
H15 H 0.9985 0.6906 1.0541 0.040 Uiso 1 1 calc R
N2 N 1.14136(14) 0.5533(2) 1.03168(12) 0.0349(4) Uani 1 1 d .
C16 C 1.18634(16) 0.4805(3) 0.94909(15) 0.0376(4) Uani 1 1 d .
H16 H 1.2644 0.4207 0.9719 0.045 Uiso 1 1 calc R
C17 C 1.12509(16) 0.4874(3) 0.83165(13) 0.0326(4) Uani 1 1 d .
H17 H 1.1610 0.4325 0.7765 0.039 Uiso 1 1 calc R
O1 O 0.74554(9) 0.57062(17) 0.70298(9) 0.0269(3) Uani 1 1 d .
C18 C 0.61587(13) 0.6182(2) 0.66558(13) 0.0253(3) Uani 1 1 d .
H18A H 0.5678 0.5291 0.6130 0.030 Uiso 1 1 calc R
H18B H 0.6071 0.7288 0.6229 0.030 Uiso 1 1 calc R
C19 C 0.56528(14) 0.6359(3) 0.77196(13) 0.0282(3) Uani 1 1 d .
H19 H 0.6191 0.7186 0.8276 0.034 Uiso 1 1 calc R
O2 O 0.56901(12) 0.47276(19) 0.82543(10) 0.0342(3) Uani 1 1 d .
H2A H 0.5897 0.4847 0.8979 0.051 Uiso 1 1 calc R
C20 C 0.43044(19) 0.7024(4) 0.73601(18) 0.0482(6) Uani 1 1 d .
H20A H 0.3987 0.7171 0.8051 0.072 Uiso 1 1 calc R
H20B H 0.3772 0.6197 0.6833 0.072 Uiso 1 1 calc R
H20C H 0.4285 0.8134 0.6965 0.072 Uiso 1 1 calc R
O3 O 1.04197(10) 0.6255(2) 0.39290(9) 0.0317(3) Uani 1 1 d .
C21 C 1.17581(13) 0.6164(3) 0.43588(12) 0.0256(3) Uani 1 1 d .
H21A H 1.2004 0.5068 0.4780 0.031 Uiso 1 1 calc R
H21B H 1.2068 0.7128 0.4900 0.031 Uiso 1 1 calc R
C22 C 1.23192(13) 0.6272(2) 0.33272(12) 0.0253(3) Uani 1 1 d .
H22 H 1.1964 0.7292 0.2841 0.030 Uiso 1 1 calc R
O4 O 1.19912(12) 0.47469(18) 0.26687(10) 0.0334(3) Uani 1 1 d .
H4 H 1.1890 0.4970 0.1961 0.050 Uiso 1 1 calc R
C23 C 1.37486(15) 0.6444(3) 0.37490(17) 0.0396(4) Uani 1 1 d .
H23A H 1.4106 0.6559 0.3080 0.059 Uiso 1 1 calc R
H23B H 1.4098 0.5418 0.4195 0.059 Uiso 1 1 calc R
H23C H 1.3960 0.7465 0.4243 0.059 Uiso 1 1 calc R

loop_
_atom_site_aniso_label
_atom_site_aniso_U_11
_atom_site_aniso_U_22
_atom_site_aniso_U_33
_atom_site_aniso_U_23
_atom_site_aniso_U_13
_atom_site_aniso_U_12
C1 0.0229(6) 0.0251(9) 0.0206(6) -0.0005(6) 0.0068(5) -0.0006(6)
C2 0.0226(6) 0.0274(9) 0.0224(6) 0.0003(6) 0.0069(5) -0.0007(6)
C3 0.0252(6) 0.0238(9) 0.0213(6) -0.0006(6) 0.0098(5) -0.0004(6)
C4 0.0257(6) 0.0245(9) 0.0208(6) 0.0000(6) 0.0080(5) 0.0010(6)
C5 0.0226(6) 0.0361(10) 0.0212(6) -0.0010(6) 0.0065(5) -0.0001(6)
C6 0.0226(6) 0.0329(10) 0.0207(6) -0.0002(6) 0.0086(5) -0.0013(6)
C7 0.0231(6) 0.0254(9) 0.0209(6) 0.0009(6) 0.0074(5) -0.0022(6)
C8 0.0261(7) 0.0301(9) 0.0247(7) 0.0017(6) 0.0095(5) 0.0026(6)
C9 0.0296(7) 0.0419(11) 0.0265(7) 0.0041(8) 0.0045(6) 0.0051(8)
N1 0.0342(7) 0.0444(10) 0.0241(6) 0.0004(6) 0.0051(5) 0.0004(6)
C10 0.0364(8) 0.0394(11) 0.0245(7) -0.0029(7) 0.0118(6) 0.0017(8)
C11 0.0271(7) 0.0296(9) 0.0245(7) -0.0003(6) 0.0082(5) 0.0024(6)
C13 0.0257(6) 0.0270(9) 0.0204(6) 0.0005(6) 0.0071(5) -0.0015(6)
C14 0.0278(7) 0.0348(10) 0.0240(7) -0.0008(7) 0.0093(5) 0.0027(7)
C15 0.0381(8) 0.0400(11) 0.0240(7) -0.0027(7) 0.0105(6) -0.0012(8)
N2 0.0399(7) 0.0404(10) 0.0233(6) 0.0043(6) 0.0061(6) 0.0004(7)
C16 0.0365(8) 0.0448(12) 0.0284(8) 0.0047(8) 0.0025(6) 0.0105(8)
C17 0.0349(8) 0.0377(10) 0.0258(7) 0.0001(7) 0.0090(6) 0.0080(8)
O1 0.0235(5) 0.0379(7) 0.0216(5) 0.0036(5) 0.0099(4) 0.0015(5)
C18 0.0247(6) 0.0313(9) 0.0217(6) 0.0007(6) 0.0092(5) 0.0016(6)
C19 0.0288(7) 0.0331(10) 0.0255(7) -0.0025(7) 0.0123(5) -0.0010(7)
O2 0.0414(6) 0.0376(8) 0.0245(5) 0.0020(5) 0.0102(5) -0.0063(6)
C20 0.0409(10) 0.0642(16) 0.0453(11) 0.0040(10) 0.0218(8) 0.0158(10)
O3 0.0223(5) 0.0544(9) 0.0204(5) 0.0021(5) 0.0091(4) -0.0011(5)
C21 0.0221(6) 0.0344(10) 0.0208(6) -0.0010(6) 0.0064(5) -0.0024(6)
C22 0.0258(6) 0.0292(9) 0.0226(6) 0.0015(6) 0.0096(5) -0.0013(6)
O4 0.0467(7) 0.0312(7) 0.0229(5) -0.0024(5) 0.0101(5) -0.0012(6)
C23 0.0278(7) 0.0525(13) 0.0421(9) 0.0032(9) 0.0153(7) -0.0029(8)

loop_
_atom_type_symbol
_atom_type_description
_atom_type_scat_dispersion_real
_atom_type_scat_dispersion_imag
_atom_type_scat_source
C C 0.0033 0.0016 'International Tables Vol C Tables 4.2.6.8 and 6.1.1.4'
H H 0.0000 0.0000 'International Tables Vol C Tables 4.2.6.8 and 6.1.1.4'
N N 0.0061 0.0033 'International Tables Vol C Tables 4.2.6.8 and 6.1.1.4'
O O 0.0106 0.0060 'International Tables Vol C Tables 4.2.6.8 and 6.1.1.4'

loop_
_geom_angle_atom_site_label_1
_geom_angle_atom_site_label_2
_geom_angle_atom_site_label_3
_geom_angle
C2 C1 C6 118.03(13)
C2 C1 C7 119.78(12)
C6 C1 C7 122.10(12)
C3 C2 C1 122.15(12)
C3 C2 H2 118.9
C1 C2 H2 118.9
O1 C3 C2 123.56(12)
O1 C3 C4 116.45(12)
C2 C3 C4 119.87(12)
C5 C4 C3 117.89(13)
C5 C4 C13 118.46(12)
C3 C4 C13 123.65(12)
C6 C5 C4 122.06(13)
C6 C5 H5 119.0
C4 C5 H5 119.0
O3 C6 C5 123.42(12)
O3 C6 C1 116.62(12)
C5 C6 C1 119.93(12)
C11 C7 C8 116.94(13)
C11 C7 C1 122.00(13)
C8 C7 C1 120.95(13)
C9 C8 C7 119.40(15)
C9 C8 H8 120.3
C7 C8 H8 120.3
N1 C9 C8 123.83(15)
N1 C9 H9 118.1
C8 C9 H9 118.1
C10 N1 C9 116.30(14)
N1 C10 C11 124.37(15)
N1 C10 H10 117.8
C11 C10 H10 117.8
C10 C11 C7 119.13(14)
C10 C11 H11 120.4
C7 C11 H11 120.4
C17 C13 C14 116.43(13)
C17 C13 C4 120.09(13)
C14 C13 C4 123.45(13)
C15 C14 C13 119.64(15)
C15 C14 H14 120.2
C13 C14 H14 120.2
N2 C15 C14 123.77(15)
N2 C15 H15 118.1
C14 C15 H15 118.1
C15 N2 C16 116.77(14)
N2 C16 C17 123.52(16)
N2 C16 H16 118.2
C17 C16 H16 118.2
C16 C17 C13 119.87(15)
C16 C17 H17 120.1
C13 C17 H17 120.1
C3 O1 C18 117.22(11)
O1 C18 C19 108.23(12)
O1 C18 H18A 110.1
C19 C18 H18A 110.1
O1 C18 H18B 110.1
C19 C18 H18B 110.1
H18A C18 H18B 108.4
O2 C19 C18 108.77(15)
O2 C19 C20 110.16(16)
C18 C19 C20 109.53(13)
O2 C19 H19 109.5
C18 C19 H19 109.5
C20 C19 H19 109.5
C19 O2 H2A 109.5
C19 C20 H20A 109.5
C19 C20 H20B 109.5
H20A C20 H20B 109.5
C19 C20 H20C 109.5
H20A C20 H20C 109.5
H20B C20 H20C 109.5
C6 O3 C21 117.39(11)
O3 C21 C22 107.57(11)
O3 C21 H21A 110.2
C22 C21 H21A 110.2
O3 C21 H21B 110.2
C22 C21 H21B 110.2
H21A C21 H21B 108.5
O4 C22 C21 107.84(13)
O4 C22 C23 110.44(15)
C21 C22 C23 109.64(12)
O4 C22 H22 109.6
C21 C22 H22 109.6
C23 C22 H22 109.6
C22 O4 H4 109.5
C22 C23 H23A 109.5
C22 C23 H23B 109.5
H23A C23 H23B 109.5
C22 C23 H23C 109.5
H23A C23 H23C 109.5
H23B C23 H23C 109.5

loop_
_geom_bond_atom_site_label_1
_geom_bond_atom_site_label_2
_geom_bond_distance
C1 C2 1.3975(19)
C1 C6 1.4054(19)
C1 C7 1.4866(19)
C2 C3 1.391(2)
C2 H2 0.9500
C3 O1 1.3686(16)
C3 C4 1.4063(19)
C4 C5 1.4026(19)
C4 C13 1.4820(19)
C5 C6 1.390(2)
C5 H5 0.9500
C6 O3 1.3699(16)
C7 C11 1.398(2)
C7 C8 1.399(2)
C8 C9 1.387(2)
C8 H8 0.9500
C9 N1 1.341(2)
C9 H9 0.9500
N1 C10 1.337(2)
C10 C11 1.384(2)
C10 H10 0.9500
C11 H11 0.9500
C13 C17 1.390(2)
C13 C14 1.400(2)
C14 C15 1.384(2)
C14 H14 0.9500
C15 N2 1.335(2)
C15 H15 0.9500
N2 C16 1.336(2)
C16 C17 1.389(2)
C16 H16 0.9500
C17 H17 0.9500
O1 C18 1.4255(17)
C18 C19 1.5163(19)
C18 H18A 0.9900
C18 H18B 0.9900
C19 O2 1.414(2)
C19 C20 1.521(2)
C19 H19 1.0000
O2 H2A 0.8400
C20 H20A 0.9800
C20 H20B 0.9800
C20 H20C 0.9800
O3 C21 1.4267(17)
C21 C22 1.5132(19)
C21 H21A 0.9900
C21 H21B 0.9900
C22 O4 1.415(2)
C22 C23 1.524(2)
C22 H22 1.0000
O4 H4 0.8400
C23 H23A 0.9800
C23 H23B 0.9800
C23 H23C 0.9800
